data_7222193
loop_
_publ_author_name
'Lissner, F.'
'Weber, F.A.'
'Schleid, T.'

_publ_section_title
;
 Drei Formen des Samarium(III)-Sulfidselenids Sm2 S2-x Se1+x (0.1<=x<0.2)
;
_journal_name_full
;
Zeitschrift fuer Naturforschung, Teil B. Anorganische Chemie, Organische 
Chemie (42,1987-)
;
_journal_page_first 990
_journal_page_last 996
_journal_volume 56
_journal_year 2001
_chemical_formula_sum 'S1.82 Se1.18 Sm2'
_chemical_name_systematic 'Sm2 S1.82 Se1.18'
_space_group_IT_number 62
_symmetry_space_group_name_Hall '-P 2ac 2n'
_symmetry_space_group_name_H-M 'P n m a'
_cell_angle_alpha 90
_cell_angle_beta 90
_cell_angle_gamma 90
_cell_formula_units_Z 4
_cell_length_a 7.531
_cell_length_b 4.019
_cell_length_c 15.658
_cell_volume 473.922
_citation_journal_id_ASTM ZNBSEN
_cod_data_source_file Lissner_ZNBSEN_2001_83.cif
_cod_data_source_block S1.82Se1.18Sm2
_cod_original_cell_volume 473.9221
_cod_database_code 7222193

loop_
_symmetry_equiv_pos_as_xyz
x,y,z
-x+1/2,-y,z+1/2
x+1/2,-y+1/2,-z+1/2
-x,y+1/2,-z
-x,-y,-z
x-1/2,y,-z-1/2
-x-1/2,y-1/2,z-1/2
x,-y-1/2,z

loop_
_atom_site_label
_atom_site_type_symbol
_atom_site_fract_x
_atom_site_fract_y
_atom_site_fract_z
_atom_site_occupancy
_atom_site_U_iso_or_equiv
Sm2 Sm+3 0.26112 0.25 0.95697 1 0.0
Se3 Se-2 0.1506 0.25 0.78119 0.226 0.0
Se2 Se-2 0.3753 0.25 0.56799 0.29 0.0
Se1 Se-2 0.0067 0.25 0.39061 0.66 0.0
S3 S-2 0.1506 0.25 0.78119 0.774 0.0
S1 S-2 0.0067 0.25 0.39061 0.34 0.0
S2 S-2 0.3753 0.25 0.56799 0.71 0.0
Sm1 Sm+3 0.13911 0.25 0.20517 1 0.0
